data_1519719
loop_
_publ_author_name
'Stahl, Timo'
'Hrob\'arik, Peter'
'K\"onigs, C. David F.'
'Ohki, Yasuhiro'
'Tatsumi, Kazuyuki'
'Kemper, Sebastian'
'Kaupp, Martin'
'Klare, Hendrik F. T.'
'Oestreich, Martin'

_publ_section_title
;
 Mechanism of the cooperative Si--H bond activation at Ru--S bonds
;
_journal_issue 7
_journal_name_full 'Chem. Sci.'
_journal_page_first 4324
_journal_paper_doi 10.1039/C5SC01035G
_journal_volume 6
_journal_year 2015
_chemical_formula_moiety 'C46 H38 B F24 O P Si'
_chemical_formula_sum 'C46 H38 B F24 O P Si'
_chemical_formula_weight 1132.64
_space_group_IT_number 14
_symmetry_cell_setting monoclinic
_symmetry_Int_Tables_number 14
_symmetry_space_group_name_Hall '-P 2ybc'
_symmetry_space_group_name_H-M 'P 1 21/c 1'
_atom_sites_solution_hydrogens geom
_atom_sites_solution_primary direct
_atom_sites_solution_secondary difmap
_audit_update_record
;
2015-03-21 deposited with the CCDC.
2015-05-14 downloaded from the CCDC.
;
_cell_angle_alpha 90.0000
_cell_angle_beta 97.045(4)
_cell_angle_gamma 90.0000
_cell_formula_units_Z 4
_cell_length_a 16.929(3)
_cell_length_b 18.161(3)
_cell_length_c 16.113(3)
_cell_measurement_reflns_used 10995
_cell_measurement_temperature 173
_cell_measurement_theta_max 27.50
_cell_measurement_theta_min 3.10
_cell_volume 4916.5(15)
_computing_cell_refinement 'CrystalClear-SM Expert 2.0 r4'
_computing_data_collection 'CrystalClear-SM Expert 2.0 r4 (Rigaku, 2009)'
_computing_data_reduction 'CrystalClear-SM Expert 2.0 r4'
_computing_molecular_graphics 'CrystalStructure 4.0'
_computing_publication_material 'CrystalStructure 4.0 (Rigaku, 2010)'
_computing_structure_refinement 'SHELXL97 (Sheldrick, 2008)'
_computing_structure_solution SIR97
_diffrn_ambient_temperature 173
_diffrn_detector_area_resol_mean 7.111
_diffrn_measured_fraction_theta_full 0.976
_diffrn_measured_fraction_theta_max 0.976
_diffrn_measurement_device_type 'Rigaku Saturn724'
_diffrn_measurement_method \w
_diffrn_radiation_type 'Mo K\a'
_diffrn_radiation_wavelength 0.71075
_diffrn_reflns_av_R_equivalents 0.0473
_diffrn_reflns_limit_h_max 20
_diffrn_reflns_limit_h_min -20
_diffrn_reflns_limit_k_max 21
_diffrn_reflns_limit_k_min -23
_diffrn_reflns_limit_l_max 20
_diffrn_reflns_limit_l_min -20
_diffrn_reflns_number 40288
_diffrn_reflns_theta_full 27.49
_diffrn_reflns_theta_max 27.49
_diffrn_standards_number 0
_exptl_absorpt_coefficient_mu 0.207
_exptl_absorpt_correction_T_max 1.000
_exptl_absorpt_correction_T_min 1.000
_exptl_absorpt_correction_type none
_exptl_crystal_colour colorless
_exptl_crystal_density_diffrn 1.530
_exptl_crystal_density_method 'not measured'
_exptl_crystal_description block
_exptl_crystal_F_000 2288.00
_exptl_crystal_size_max 0.100
_exptl_crystal_size_mid 0.100
_exptl_crystal_size_min 0.070
_refine_diff_density_max 1.160
_refine_diff_density_min -0.580
_refine_ls_extinction_method none
_refine_ls_goodness_of_fit_ref 1.096
_refine_ls_hydrogen_treatment constr
_refine_ls_number_parameters 667
_refine_ls_number_reflns 10995
_refine_ls_number_restraints 0
_refine_ls_R_factor_gt 0.0949
_refine_ls_shift/su_max 0.000
_refine_ls_structure_factor_coef Fsqd
_refine_ls_weighting_details 'w = 1/[\s^2^(Fo^2^)+(0.1757P)^2^+3.4362P] where P=(Fo^2^+2Fc^2^)/3'
_refine_ls_weighting_scheme calc
_refine_ls_wR_factor_ref 0.3038
_reflns_number_gt 7427
_reflns_number_total 10995
_reflns_threshold_expression F^2^>2.0\s(F^2^)
_cod_data_source_file c5sc01035g2.cif
_cod_data_source_block david01
_cod_depositor_comments 'Adding full bibliography for 1519717--1519719.cif.'
_cod_database_code 1519719

loop_
_symmetry_equiv_pos_site_id
_symmetry_equiv_pos_as_xyz
1 +X,+Y,+Z
2 -X,1/2+Y,1/2-Z
3 -X,-Y,-Z
4 +X,1/2-Y,1/2+Z

loop_
_atom_site_label
_atom_site_type_symbol
_atom_site_fract_x
_atom_site_fract_y
_atom_site_fract_z
_atom_site_U_iso_or_equiv
_atom_site_adp_type
_atom_site_occupancy
_atom_site_symmetry_multiplicity
_atom_site_calc_flag
_atom_site_refinement_flags
P1 P 0.25972(6) 0.59788(6) 0.45752(6) 0.0473(3) Uani 1.0 4 d .
Si1 Si 0.30725(6) 0.66217(6) 0.28936(7) 0.0488(3) Uani 1.0 4 d .
F1 F 0.36696(18) 0.82786(15) 0.44677(19) 0.0787(9) Uani 1.0 4 d .
F2 F 0.49022(17) 0.83603(16) 0.4899(3) 0.0923(11) Uani 1.0 4 d .
F3 F 0.4093(3) 0.80260(14) 0.57233(18) 0.0809(9) Uani 1.0 4 d .
F4 F 0.58043(13) 1.04276(17) 0.69064(19) 0.0736(8) Uani 1.0 4 d .
F5 F 0.49033(17) 1.03186(16) 0.77165(15) 0.0698(8) Uani 1.0 4 d .
F6 F 0.49967(15) 1.13132(13) 0.70433(18) 0.0661(7) Uani 1.0 4 d .
F7 F 0.08802(17) 1.1292(2) 0.77877(19) 0.0859(10) Uani 1.0 4 d .
F8 F 0.2044(3) 1.0891(3) 0.79355(19) 0.1084(14) Uani 1.0 4 d .
F9 F 0.1830(3) 1.1995(2) 0.82225(19) 0.1064(13) Uani 1.0 4 d .
F10 F 0.1455(3) 1.36473(18) 0.4913(3) 0.1130(14) Uani 1.0 4 d .
F11 F 0.0430(3) 1.3062(3) 0.4641(3) 0.1223(15) Uani 1.0 4 d .
F12 F 0.0639(6) 1.3591(4) 0.5801(4) 0.255(5) Uani 1.0 4 d .
F13 F 0.48932(18) 1.32175(16) 0.3789(3) 0.0850(10) Uani 1.0 4 d .
F14 F 0.4271(5) 1.3277(3) 0.4821(3) 0.187(4) Uani 1.0 4 d .
F15 F 0.3793(3) 1.37400(18) 0.3635(4) 0.1324(19) Uani 1.0 4 d .
F16 F 0.3311(4) 1.1805(3) 0.1300(3) 0.161(3) Uani 1.0 4 d .
F17 F 0.4037(3) 1.0957(3) 0.1727(3) 0.1105(13) Uani 1.0 4 d .
F18 F 0.2822(4) 1.0828(5) 0.1626(3) 0.215(4) Uani 1.0 4 d .
F19 F 0.01452(15) 1.13179(14) 0.25469(18) 0.0683(8) Uani 1.0 4 d .
F20 F 0.02334(19) 1.02752(18) 0.19584(16) 0.0791(9) Uani 1.0 4 d .
F21 F -0.06991(14) 1.04740(17) 0.27055(19) 0.0744(8) Uani 1.0 4 d .
F22 F 0.07089(19) 0.81487(13) 0.44411(19) 0.0719(8) Uani 1.0 4 d .
F23 F -0.01602(15) 0.87532(15) 0.5008(2) 0.0724(8) Uani 1.0 4 d .
F24 F 0.10066(18) 0.86312(16) 0.56468(17) 0.0761(9) Uani 1.0 4 d .
O1 O 0.2967(3) 0.6360(3) 0.3870(2) 0.0804(11) Uani 1.0 4 d .
C1 C 0.2806(3) 0.5841(3) 0.2197(4) 0.0648(12) Uani 1.0 4 d .
C2 C 0.4138(3) 0.6860(4) 0.2940(4) 0.0780(15) Uani 1.0 4 d .
C3 C 0.2407(3) 0.7420(3) 0.2672(3) 0.0523(9) Uani 1.0 4 d .
C4 C 0.2697(4) 0.8139(3) 0.2740(3) 0.0740(14) Uani 1.0 4 d .
C5 C 0.2171(7) 0.8729(4) 0.2600(4) 0.114(3) Uani 1.0 4 d .
C6 C 0.1364(6) 0.8600(5) 0.2369(5) 0.106(3) Uani 1.0 4 d .
C7 C 0.1072(4) 0.7892(4) 0.2275(4) 0.0914(19) Uani 1.0 4 d .
C8 C 0.1593(3) 0.7316(3) 0.2428(4) 0.0668(12) Uani 1.0 4 d .
C9 C 0.1563(3) 0.5803(3) 0.4275(4) 0.0699(13) Uani 1.0 4 d .
C10 C 0.1142(3) 0.5512(3) 0.4984(5) 0.0844(17) Uani 1.0 4 d .
C11 C 0.3102(3) 0.5131(3) 0.4813(4) 0.0696(13) Uani 1.0 4 d .
C12 C 0.3994(3) 0.5238(3) 0.5056(5) 0.0825(16) Uani 1.0 4 d .
C13 C 0.2733(3) 0.6575(3) 0.5437(3) 0.0629(11) Uani 1.0 4 d .
C14 C 0.2230(4) 0.7272(3) 0.5300(5) 0.0874(17) Uani 1.0 4 d .
C15 C 0.32848(18) 1.04016(17) 0.52765(19) 0.0338(7) Uani 1.0 4 d .
C16 C 0.34351(18) 0.96891(18) 0.50053(19) 0.0356(7) Uani 1.0 4 d .
C17 C 0.40796(19) 0.92794(17) 0.5363(2) 0.0352(7) Uani 1.0 4 d .
C18 C 0.46167(19) 0.95640(19) 0.6006(2) 0.0387(7) Uani 1.0 4 d .
C19 C 0.44855(19) 1.02767(18) 0.6275(2) 0.0381(7) Uani 1.0 4 d .
C20 C 0.38349(19) 1.06826(18) 0.5924(2) 0.0376(7) Uani 1.0 4 d .
C21 C 0.4184(3) 0.8500(2) 0.5102(3) 0.0454(8) Uani 1.0 4 d .
C22 C 0.5040(2) 1.0582(3) 0.6975(3) 0.0477(9) Uani 1.0 4 d .
C23 C 0.21691(18) 1.14595(18) 0.5462(2) 0.0363(7) Uani 1.0 4 d .
C24 C 0.21038(19) 1.12625(18) 0.6293(2) 0.0383(7) Uani 1.0 4 d .
C25 C 0.1690(2) 1.1700(2) 0.6797(3) 0.0444(8) Uani 1.0 4 d .
C26 C 0.1314(3) 1.2340(3) 0.6489(3) 0.0539(10) Uani 1.0 4 d .
C27 C 0.1373(3) 1.2542(2) 0.5679(3) 0.0529(9) Uani 1.0 4 d .
C28 C 0.1792(2) 1.21079(19) 0.5174(3) 0.0436(8) Uani 1.0 4 d .
C29 C 0.1619(3) 1.1476(3) 0.7678(3) 0.0523(9) Uani 1.0 4 d .
C30 C 0.0970(4) 1.3223(3) 0.5295(4) 0.0823(16) Uani 1.0 4 d .
C31 C 0.29839(19) 1.13970(18) 0.4119(2) 0.0389(7) Uani 1.0 4 d .
C32 C 0.3375(3) 1.2058(2) 0.4330(3) 0.0452(8) Uani 1.0 4 d .
C33 C 0.3759(3) 1.2462(3) 0.3763(3) 0.0540(10) Uani 1.0 4 d .
C34 C 0.3763(3) 1.2217(3) 0.2957(3) 0.0559(10) Uani 1.0 4 d .
C35 C 0.3381(3) 1.1561(3) 0.2729(3) 0.0522(10) Uani 1.0 4 d .
C36 C 0.3009(2) 1.1152(2) 0.3300(3) 0.0425(8) Uani 1.0 4 d .
C37 C 0.4170(4) 1.3166(3) 0.4017(4) 0.0739(14) Uani 1.0 4 d .
C38 C 0.3389(3) 1.1287(4) 0.1863(3) 0.0650(12) Uani 1.0 4 d .
C39 C 0.18017(18) 1.04327(17) 0.43933(19) 0.0344(7) Uani 1.0 4 d .
C40 C 0.12970(19) 1.06777(19) 0.3697(2) 0.0384(7) Uani 1.0 4 d .
C41 C 0.05943(19) 1.03205(19) 0.3411(3) 0.0411(8) Uani 1.0 4 d .
C42 C 0.0363(2) 0.9689(2) 0.3800(3) 0.0420(8) Uani 1.0 4 d .
C43 C 0.08549(19) 0.94342(18) 0.4496(2) 0.0381(7) Uani 1.0 4 d .
C44 C 0.15509(19) 0.98013(18) 0.4785(2) 0.0374(7) Uani 1.0 4 d .
C45 C 0.0076(3) 1.0603(3) 0.2654(3) 0.0516(9) Uani 1.0 4 d .
C46 C 0.0613(3) 0.8750(2) 0.4905(3) 0.0491(9) Uani 1.0 4 d .
B1 B 0.2565(2) 1.0914(2) 0.4809(3) 0.0342(7) Uani 1.0 4 d .
H1A H 0.2253 0.5698 0.2234 0.0778 Uiso 1.0 4 calc R
H1B H 0.3158 0.5425 0.2365 0.0778 Uiso 1.0 4 calc R
H1C H 0.2864 0.5981 0.1621 0.0778 Uiso 1.0 4 calc R
H2A H 0.4462 0.6425 0.3106 0.0936 Uiso 1.0 4 calc R
H2B H 0.4267 0.7254 0.3349 0.0936 Uiso 1.0 4 calc R
H2C H 0.4250 0.7027 0.2388 0.0936 Uiso 1.0 4 calc R
H4 H 0.3250 0.8226 0.2881 0.0888 Uiso 1.0 4 calc R
H5 H 0.2364 0.9219 0.2662 0.1374 Uiso 1.0 4 calc R
H6 H 0.1010 0.9005 0.2276 0.1266 Uiso 1.0 4 calc R
H7 H 0.0522 0.7806 0.2109 0.1097 Uiso 1.0 4 calc R
H8 H 0.1393 0.6827 0.2366 0.0802 Uiso 1.0 4 calc R
H9A H 0.1301 0.6264 0.4062 0.0839 Uiso 1.0 4 calc R
H9B H 0.1507 0.5440 0.3813 0.0839 Uiso 1.0 4 calc R
H10A H 0.1190 0.5870 0.5442 0.1012 Uiso 1.0 4 calc R
H10B H 0.1385 0.5044 0.5184 0.1012 Uiso 1.0 4 calc R
H10C H 0.0578 0.5432 0.4784 0.1012 Uiso 1.0 4 calc R
H11A H 0.2874 0.4887 0.5279 0.0836 Uiso 1.0 4 calc R
H11B H 0.3015 0.4803 0.4319 0.0836 Uiso 1.0 4 calc R
H12A H 0.4083 0.5556 0.5550 0.0989 Uiso 1.0 4 calc R
H12B H 0.4225 0.5467 0.4591 0.0989 Uiso 1.0 4 calc R
H12C H 0.4246 0.4759 0.5183 0.0989 Uiso 1.0 4 calc R
H13A H 0.2591 0.6314 0.5937 0.0755 Uiso 1.0 4 calc R
H13B H 0.3302 0.6714 0.5546 0.0755 Uiso 1.0 4 calc R
H14A H 0.1666 0.7138 0.5193 0.1049 Uiso 1.0 4 calc R
H14B H 0.2383 0.7543 0.4818 0.1049 Uiso 1.0 4 calc R
H14C H 0.2317 0.7583 0.5800 0.1049 Uiso 1.0 4 calc R
H16 H 0.3085 0.9479 0.4562 0.0427 Uiso 1.0 4 calc R
H18 H 0.5057 0.9282 0.6251 0.0465 Uiso 1.0 4 calc R
H20 H 0.3759 1.1165 0.6127 0.0451 Uiso 1.0 4 calc R
H24 H 0.2348 1.0822 0.6513 0.0460 Uiso 1.0 4 calc R
H26 H 0.1022 1.2633 0.6833 0.0647 Uiso 1.0 4 calc R
H28 H 0.1823 1.2259 0.4615 0.0523 Uiso 1.0 4 calc R
H32 H 0.3379 1.2241 0.4883 0.0543 Uiso 1.0 4 calc R
H34 H 0.4021 1.2491 0.2566 0.0670 Uiso 1.0 4 calc R
H36 H 0.2767 1.0696 0.3130 0.0510 Uiso 1.0 4 calc R
H40 H 0.1441 1.1105 0.3410 0.0460 Uiso 1.0 4 calc R
H42 H -0.0115 0.9438 0.3598 0.0504 Uiso 1.0 4 calc R
H44 H 0.1870 0.9618 0.5267 0.0448 Uiso 1.0 4 calc R

loop_
_atom_site_aniso_label
_atom_site_aniso_U_11
_atom_site_aniso_U_22
_atom_site_aniso_U_33
_atom_site_aniso_U_12
_atom_site_aniso_U_13
_atom_site_aniso_U_23
P1 0.0517(6) 0.0498(6) 0.0398(5) 0.0079(4) 0.0036(4) -0.0001(4)
Si1 0.0467(6) 0.0609(7) 0.0396(6) -0.0000(5) 0.0079(4) -0.0029(5)
F1 0.092(2) 0.0577(15) 0.0773(19) 0.0180(14) -0.0252(16) -0.0241(14)
F2 0.0660(18) 0.0613(17) 0.158(4) 0.0092(14) 0.0467(19) -0.0243(18)
F3 0.137(3) 0.0427(13) 0.0636(17) 0.0048(15) 0.0161(17) 0.0092(12)
F4 0.0370(13) 0.097(2) 0.0818(19) 0.0044(12) -0.0115(12) -0.0279(16)
F5 0.0849(19) 0.0800(18) 0.0410(13) 0.0033(14) -0.0066(12) -0.0011(12)
F6 0.0653(16) 0.0513(13) 0.0743(17) -0.0044(12) -0.0207(13) -0.0131(12)
F7 0.0647(17) 0.135(3) 0.0585(17) -0.0260(18) 0.0116(13) 0.0035(17)
F8 0.122(3) 0.158(4) 0.0497(17) 0.064(3) 0.0263(17) 0.029(2)
F9 0.160(4) 0.112(3) 0.0485(16) -0.058(3) 0.0187(19) -0.0296(17)
F10 0.160(4) 0.0578(18) 0.119(4) 0.023(2) 0.012(3) 0.0233(19)
F11 0.113(3) 0.105(3) 0.138(4) 0.041(3) -0.027(3) 0.035(3)
F12 0.464(12) 0.213(6) 0.112(4) 0.278(8) 0.135(6) 0.069(4)
F13 0.0695(18) 0.0678(17) 0.117(3) -0.0123(14) 0.0086(17) 0.0171(17)
F14 0.343(9) 0.123(4) 0.117(4) -0.159(5) 0.117(5) -0.056(3)
F15 0.086(3) 0.0532(18) 0.260(7) 0.0066(16) 0.028(3) 0.023(3)
F16 0.252(7) 0.185(5) 0.050(2) 0.110(5) 0.036(3) 0.041(3)
F17 0.114(3) 0.139(4) 0.080(3) 0.051(3) 0.017(2) -0.022(3)
F18 0.191(5) 0.396(10) 0.070(3) -0.183(7) 0.066(3) -0.102(5)
F19 0.0623(15) 0.0599(15) 0.0756(18) 0.0047(12) -0.0201(13) 0.0199(13)
F20 0.097(2) 0.097(2) 0.0383(13) 0.0242(17) -0.0104(13) -0.0008(13)
F21 0.0405(13) 0.092(2) 0.084(2) -0.0030(12) -0.0191(12) 0.0199(16)
F22 0.102(2) 0.0436(12) 0.0742(18) -0.0039(13) 0.0257(15) -0.0013(12)
F23 0.0571(15) 0.0702(17) 0.095(2) -0.0131(13) 0.0308(14) 0.0075(15)
F24 0.095(2) 0.0781(18) 0.0523(15) -0.0283(16) -0.0046(14) 0.0240(13)
O1 0.087(3) 0.107(3) 0.0512(19) 0.023(2) 0.0224(17) 0.0207(18)
C1 0.058(3) 0.066(3) 0.072(3) -0.002(2) 0.015(2) -0.020(3)
C2 0.056(3) 0.109(5) 0.069(4) -0.011(3) 0.009(3) -0.018(3)
C3 0.066(3) 0.055(3) 0.0358(18) -0.0003(19) 0.0069(16) -0.0049(16)
C4 0.106(4) 0.061(3) 0.051(3) -0.012(3) -0.005(3) -0.009(2)
C5 0.222(10) 0.058(3) 0.061(4) 0.027(5) 0.008(5) -0.010(3)
C6 0.148(7) 0.100(5) 0.074(4) 0.065(5) 0.036(5) 0.008(4)
C7 0.086(4) 0.101(5) 0.091(5) 0.042(4) 0.029(4) 0.016(4)
C8 0.058(3) 0.071(3) 0.073(3) 0.008(3) 0.013(3) 0.002(3)
C9 0.058(3) 0.077(3) 0.071(3) 0.010(3) -0.009(3) -0.010(3)
C10 0.057(3) 0.068(3) 0.128(6) -0.007(3) 0.012(3) 0.016(4)
C11 0.061(3) 0.055(3) 0.090(4) 0.005(2) -0.002(3) 0.003(3)
C12 0.059(3) 0.071(3) 0.114(5) 0.012(3) -0.007(3) 0.013(3)
C13 0.073(3) 0.059(3) 0.058(3) -0.005(2) 0.013(2) -0.012(2)
C14 0.085(4) 0.068(3) 0.114(5) 0.003(3) 0.028(4) -0.028(3)
C15 0.0346(16) 0.0348(15) 0.0319(15) -0.0010(12) 0.0034(12) 0.0033(12)
C16 0.0320(16) 0.0421(16) 0.0325(15) 0.0017(13) 0.0036(12) 0.0022(12)
C17 0.0351(16) 0.0365(15) 0.0343(15) 0.0024(13) 0.0051(12) 0.0022(12)
C18 0.0342(16) 0.0449(17) 0.0363(16) 0.0043(13) 0.0007(12) 0.0037(13)
C19 0.0335(16) 0.0423(17) 0.0377(16) -0.0010(13) 0.0013(12) 0.0001(13)
C20 0.0346(16) 0.0358(15) 0.0420(17) -0.0015(13) 0.0031(13) -0.0014(13)
C21 0.0424(19) 0.0444(18) 0.048(2) 0.0041(15) -0.0002(15) -0.0005(15)
C22 0.0397(19) 0.057(2) 0.0440(19) 0.0034(16) -0.0059(14) -0.0048(16)
C23 0.0304(15) 0.0378(16) 0.0399(17) 0.0032(13) 0.0008(12) 0.0008(13)
C24 0.0352(16) 0.0428(17) 0.0361(16) 0.0015(14) 0.0010(12) 0.0003(13)
C25 0.0376(18) 0.053(2) 0.0425(19) -0.0037(15) 0.0024(14) -0.0076(15)
C26 0.049(2) 0.057(3) 0.056(3) 0.0077(18) 0.0093(17) -0.0149(18)
C27 0.059(3) 0.0404(18) 0.060(3) 0.0144(17) 0.0082(18) -0.0001(16)
C28 0.0445(19) 0.0394(17) 0.0465(19) 0.0061(14) 0.0048(15) 0.0031(14)
C29 0.045(2) 0.070(3) 0.043(2) -0.0017(18) 0.0070(15) -0.0139(18)
C30 0.103(5) 0.054(3) 0.091(4) 0.034(3) 0.019(4) 0.006(3)
C31 0.0340(16) 0.0412(17) 0.0410(17) 0.0060(13) 0.0025(13) 0.0050(13)
C32 0.047(2) 0.0434(18) 0.0452(19) 0.0012(15) 0.0064(15) 0.0054(15)
C33 0.051(3) 0.046(2) 0.067(3) -0.0041(17) 0.0140(18) 0.0108(18)
C34 0.046(2) 0.066(3) 0.058(3) 0.0018(18) 0.0160(17) 0.019(2)
C35 0.041(2) 0.070(3) 0.045(2) 0.0089(18) 0.0059(15) 0.0120(18)
C36 0.0371(17) 0.0525(19) 0.0383(17) 0.0029(15) 0.0057(13) 0.0037(14)
C37 0.091(4) 0.043(3) 0.093(4) -0.006(3) 0.034(3) 0.009(3)
C38 0.053(3) 0.102(4) 0.041(2) -0.001(3) 0.0100(17) 0.005(3)
C39 0.0327(15) 0.0372(15) 0.0326(15) 0.0041(12) 0.0006(12) 0.0020(12)
C40 0.0331(16) 0.0422(17) 0.0389(17) 0.0064(13) 0.0010(12) 0.0041(13)
C41 0.0334(17) 0.0460(18) 0.0421(18) 0.0039(14) -0.0018(13) 0.0038(14)
C42 0.0355(17) 0.0467(18) 0.0429(18) -0.0037(14) 0.0006(13) -0.0031(14)
C43 0.0345(16) 0.0414(17) 0.0389(17) -0.0031(13) 0.0066(13) -0.0015(13)
C44 0.0344(16) 0.0419(16) 0.0353(16) 0.0037(13) 0.0023(12) 0.0024(13)
C45 0.046(2) 0.056(3) 0.050(3) 0.0027(17) -0.0076(16) 0.0048(17)
C46 0.051(3) 0.049(2) 0.048(2) -0.0065(17) 0.0080(16) 0.0035(16)
B1 0.0310(17) 0.0358(17) 0.0355(17) 0.0019(13) 0.0027(13) 0.0036(13)

loop_
_atom_type_symbol
_atom_type_description
_atom_type_scat_dispersion_real
_atom_type_scat_dispersion_imag
_atom_type_scat_source
C C 0.0033 0.0016
;
International Tables for Crystallography
(1992, Vol. C, Tables 4.2.6.8 and 6.1.1.4)
;
H H 0.0000 0.0000
;
International Tables for Crystallography
(1992, Vol. C, Table 6.1.1.4)
;
P P 0.1023 0.0942
;
International Tables for Crystallography
(1992, Vol. C, Tables 4.2.6.8 and 6.1.1.4)
;
Si Si 0.0817 0.0704
;
International Tables for Crystallography
(1992, Vol. C, Tables 4.2.6.8 and 6.1.1.4)
;
O O 0.0106 0.0060
;
International Tables for Crystallography
(1992, Vol. C, Tables 4.2.6.8 and 6.1.1.4)
;
B B 0.0013 0.0007
;
International Tables for Crystallography
(1992, Vol. C, Tables 4.2.6.8 and 6.1.1.4)
;
F F 0.0171 0.0103
;
International Tables for Crystallography
(1992, Vol. C, Tables 4.2.6.8 and 6.1.1.4)
;

loop_
_geom_angle_atom_site_label_1
_geom_angle_atom_site_label_2
_geom_angle_atom_site_label_3
_geom_angle
_geom_angle_publ_flag
O1 P1 C9 110.9(3) yes
O1 P1 C11 108.8(3) yes
O1 P1 C13 106.4(3) yes
C9 P1 C11 109.4(3) yes
C9 P1 C13 110.7(3) yes
C11 P1 C13 110.5(3) yes
O1 Si1 C1 108.1(3) yes
O1 Si1 C2 104.2(3) yes
O1 Si1 C3 105.7(2) yes
C1 Si1 C2 111.8(3) yes
C1 Si1 C3 113.1(2) yes
C2 Si1 C3 113.2(3) yes
P1 O1 Si1 158.1(3) yes
Si1 C3 C4 121.4(4) yes
Si1 C3 C8 120.4(4) yes
C4 C3 C8 118.3(5) yes
C3 C4 C5 119.7(6) yes
C4 C5 C6 120.1(7) yes
C5 C6 C7 120.9(8) yes
C6 C7 C8 118.5(7) yes
C3 C8 C7 122.5(5) yes
P1 C9 C10 113.2(4) yes
P1 C11 C12 112.3(4) yes
P1 C13 C14 112.3(4) yes
C16 C15 C20 116.0(3) yes
C16 C15 B1 122.3(3) yes
C20 C15 B1 121.4(3) yes
C15 C16 C17 122.0(3) yes
C16 C17 C18 121.3(3) yes
C16 C17 C21 120.4(3) yes
C18 C17 C21 118.2(3) yes
C17 C18 C19 117.6(3) yes
C18 C19 C20 121.1(3) yes
C18 C19 C22 118.3(3) yes
C20 C19 C22 120.5(3) yes
C15 C20 C19 122.0(3) yes
F1 C21 F2 106.8(4) yes
F1 C21 F3 104.8(3) yes
F1 C21 C17 114.6(3) yes
F2 C21 F3 104.7(4) yes
F2 C21 C17 113.3(3) yes
F3 C21 C17 111.6(4) yes
F4 C22 F5 105.9(3) yes
F4 C22 F6 106.1(3) yes
F4 C22 C19 112.7(4) yes
F5 C22 F6 105.4(4) yes
F5 C22 C19 112.6(4) yes
F6 C22 C19 113.5(3) yes
C24 C23 C28 116.6(4) yes
C24 C23 B1 122.8(3) yes
C28 C23 B1 120.2(3) yes
C23 C24 C25 121.2(3) yes
C24 C25 C26 120.8(4) yes
C24 C25 C29 120.4(4) yes
C26 C25 C29 118.8(4) yes
C25 C26 C27 118.7(4) yes
C26 C27 C28 120.6(4) yes
C26 C27 C30 121.8(5) yes
C28 C27 C30 117.6(5) yes
C23 C28 C27 122.1(4) yes
F7 C29 F8 104.0(4) yes
F7 C29 F9 106.0(4) yes
F7 C29 C25 112.4(4) yes
F8 C29 F9 106.0(4) yes
F8 C29 C25 114.5(4) yes
F9 C29 C25 113.2(4) yes
F10 C30 F11 99.3(5) yes
F10 C30 F12 110.3(6) yes
F10 C30 C27 113.0(6) yes
F11 C30 F12 108.3(7) yes
F11 C30 C27 112.0(5) yes
F12 C30 C27 113.1(6) yes
C32 C31 C36 115.9(4) yes
C32 C31 B1 121.7(3) yes
C36 C31 B1 122.3(3) yes
C31 C32 C33 122.7(4) yes
C32 C33 C34 120.3(4) yes
C32 C33 C37 120.9(5) yes
C34 C33 C37 118.8(5) yes
C33 C34 C35 118.4(4) yes
C34 C35 C36 121.2(4) yes
C34 C35 C38 118.8(4) yes
C36 C35 C38 120.0(4) yes
C31 C36 C35 121.6(4) yes
F13 C37 F14 104.6(6) yes
F13 C37 F15 102.9(5) yes
F13 C37 C33 113.6(5) yes
F14 C37 F15 109.6(5) yes
F14 C37 C33 114.0(5) yes
F15 C37 C33 111.4(5) yes
F16 C38 F17 103.4(5) yes
F16 C38 F18 104.5(5) yes
F16 C38 C35 113.7(5) yes
F17 C38 F18 105.3(6) yes
F17 C38 C35 115.0(4) yes
F18 C38 C35 113.8(5) yes
C40 C39 C44 115.7(3) yes
C40 C39 B1 122.3(3) yes
C44 C39 B1 121.4(3) yes
C39 C40 C41 122.3(4) yes
C40 C41 C42 121.1(3) yes
C40 C41 C45 120.2(4) yes
C42 C41 C45 118.7(3) yes
C41 C42 C43 117.7(3) yes
C42 C43 C44 120.8(4) yes
C42 C43 C46 117.7(3) yes
C44 C43 C46 121.5(3) yes
C39 C44 C43 122.4(3) yes
F19 C45 F20 107.6(4) yes
F19 C45 F21 106.4(4) yes
F19 C45 C41 113.0(4) yes
F20 C45 F21 105.8(4) yes
F20 C45 C41 112.0(4) yes
F21 C45 C41 111.5(4) yes
F22 C46 F23 104.9(4) yes
F22 C46 F24 106.9(4) yes
F22 C46 C43 111.9(4) yes
F23 C46 F24 106.5(4) yes
F23 C46 C43 112.2(3) yes
F24 C46 C43 113.9(4) yes
C15 B1 C23 112.7(3) yes
C15 B1 C31 104.8(3) yes
C15 B1 C39 113.0(3) yes
C23 B1 C31 110.7(3) yes
C23 B1 C39 102.7(3) yes
C31 B1 C39 113.1(3) yes
Si1 C1 H1A 109.481 no
Si1 C1 H1B 109.471 no
Si1 C1 H1C 109.474 no
H1A C1 H1B 109.470 no
H1A C1 H1C 109.466 no
H1B C1 H1C 109.466 no
Si1 C2 H2A 109.475 no
Si1 C2 H2B 109.471 no
Si1 C2 H2C 109.468 no
H2A C2 H2B 109.471 no
H2A C2 H2C 109.466 no
H2B C2 H2C 109.477 no
C3 C4 H4 120.141 no
C5 C4 H4 120.136 no
C4 C5 H5 119.966 no
C6 C5 H5 119.974 no
C5 C6 H6 119.543 no
C7 C6 H6 119.537 no
C6 C7 H7 120.748 no
C8 C7 H7 120.753 no
C3 C8 H8 118.763 no
C7 C8 H8 118.764 no
P1 C9 H9A 108.932 no
P1 C9 H9B 108.926 no
C10 C9 H9A 108.937 no
C10 C9 H9B 108.916 no
H9A C9 H9B 107.751 no
C9 C10 H10A 109.468 no
C9 C10 H10B 109.487 no
C9 C10 H10C 109.474 no
H10A C10 H10B 109.462 no
H10A C10 H10C 109.460 no
H10B C10 H10C 109.475 no
P1 C11 H11A 109.152 no
P1 C11 H11B 109.150 no
C12 C11 H11A 109.147 no
C12 C11 H11B 109.145 no
H11A C11 H11B 107.856 no
C11 C12 H12A 109.472 no
C11 C12 H12B 109.479 no
C11 C12 H12C 109.484 no
H12A C12 H12B 109.460 no
H12A C12 H12C 109.463 no
H12B C12 H12C 109.469 no
P1 C13 H13A 109.123 no
P1 C13 H13B 109.123 no
C14 C13 H13A 109.131 no
C14 C13 H13B 109.142 no
H13A C13 H13B 107.871 no
C13 C14 H14A 109.468 no
C13 C14 H14B 109.474 no
C13 C14 H14C 109.466 no
H14A C14 H14B 109.470 no
H14A C14 H14C 109.473 no
H14B C14 H14C 109.478 no
C15 C16 H16 118.979 no
C17 C16 H16 118.982 no
C17 C18 H18 121.202 no
C19 C18 H18 121.210 no
C15 C20 H20 118.990 no
C19 C20 H20 118.979 no
C23 C24 H24 119.389 no
C25 C24 H24 119.404 no
C25 C26 H26 120.646 no
C27 C26 H26 120.647 no
C23 C28 H28 118.941 no
C27 C28 H28 118.949 no
C31 C32 H32 118.649 no
C33 C32 H32 118.662 no
C33 C34 H34 120.817 no
C35 C34 H34 120.810 no
C31 C36 H36 119.219 no
C35 C36 H36 119.224 no
C39 C40 H40 118.836 no
C41 C40 H40 118.850 no
C41 C42 H42 121.170 no
C43 C42 H42 121.157 no
C39 C44 H44 118.811 no
C43 C44 H44 118.812 no

loop_
_geom_bond_atom_site_label_1
_geom_bond_atom_site_label_2
_geom_bond_distance
_geom_bond_publ_flag
P1 O1 1.529(4) yes
P1 C9 1.787(5) yes
P1 C11 1.780(5) yes
P1 C13 1.754(5) yes
Si1 O1 1.674(4) yes
Si1 C1 1.830(5) yes
Si1 C2 1.847(5) yes
Si1 C3 1.844(5) yes
F1 C21 1.321(5) yes
F2 C21 1.322(5) yes
F3 C21 1.344(5) yes
F4 C22 1.342(5) yes
F5 C22 1.333(5) yes
F6 C22 1.335(5) yes
F7 C29 1.328(5) yes
F8 C29 1.321(6) yes
F9 C29 1.309(6) yes
F10 C30 1.331(8) yes
F11 C30 1.340(8) yes
F12 C30 1.240(10) yes
F13 C37 1.324(7) yes
F14 C37 1.302(8) yes
F15 C37 1.332(7) yes
F16 C38 1.303(7) yes
F17 C38 1.291(7) yes
F18 C38 1.294(9) yes
F19 C45 1.316(5) yes
F20 C45 1.325(5) yes
F21 C45 1.346(5) yes
F22 C46 1.345(5) yes
F23 C46 1.339(5) yes
F24 C46 1.312(5) yes
C3 C4 1.395(7) yes
C3 C8 1.400(6) yes
C4 C5 1.393(10) yes
C5 C6 1.391(14) yes
C6 C7 1.379(11) yes
C7 C8 1.372(9) yes
C9 C10 1.514(9) yes
C11 C12 1.525(7) yes
C13 C14 1.527(8) yes
C15 C16 1.399(5) yes
C15 C20 1.406(5) yes
C15 B1 1.641(5) yes
C16 C17 1.386(5) yes
C17 C18 1.391(5) yes
C17 C21 1.493(5) yes
C18 C19 1.392(5) yes
C19 C20 1.387(5) yes
C19 C22 1.483(5) yes
C23 C24 1.403(5) yes
C23 C28 1.392(5) yes
C23 B1 1.647(5) yes
C24 C25 1.386(5) yes
C25 C26 1.388(6) yes
C25 C29 1.494(6) yes
C26 C27 1.371(6) yes
C27 C28 1.388(6) yes
C27 C30 1.509(7) yes
C31 C32 1.392(5) yes
C31 C36 1.397(5) yes
C31 B1 1.645(5) yes
C32 C33 1.394(6) yes
C33 C34 1.374(7) yes
C33 C37 1.488(7) yes
C34 C35 1.383(6) yes
C35 C36 1.393(6) yes
C35 C38 1.482(7) yes
C39 C40 1.397(5) yes
C39 C44 1.400(5) yes
C39 B1 1.634(5) yes
C40 C41 1.383(5) yes
C41 C42 1.387(5) yes
C41 C45 1.503(5) yes
C42 C43 1.392(5) yes
C43 C44 1.384(5) yes
C43 C46 1.488(6) yes
C1 H1A 0.980 no
C1 H1B 0.980 no
C1 H1C 0.980 no
C2 H2A 0.980 no
C2 H2B 0.980 no
C2 H2C 0.980 no
C4 H4 0.950 no
C5 H5 0.950 no
C6 H6 0.950 no
C7 H7 0.950 no
C8 H8 0.950 no
C9 H9A 0.990 no
C9 H9B 0.990 no
C10 H10A 0.980 no
C10 H10B 0.980 no
C10 H10C 0.980 no
C11 H11A 0.990 no
C11 H11B 0.990 no
C12 H12A 0.980 no
C12 H12B 0.980 no
C12 H12C 0.980 no
C13 H13A 0.990 no
C13 H13B 0.990 no
C14 H14A 0.980 no
C14 H14B 0.980 no
C14 H14C 0.980 no
C16 H16 0.950 no
C18 H18 0.950 no
C20 H20 0.950 no
C24 H24 0.950 no
C26 H26 0.950 no
C28 H28 0.950 no
C32 H32 0.950 no
C34 H34 0.950 no
C36 H36 0.950 no
C40 H40 0.950 no
C42 H42 0.950 no
C44 H44 0.950 no

loop_
_geom_contact_atom_site_label_1
_geom_contact_atom_site_label_2
_geom_contact_distance
_geom_contact_publ_flag
_geom_contact_site_symmetry_2
F1 C16 2.748(5) no .
F2 C16 3.482(5) no .
F2 C18 2.899(5) no .
F3 C16 3.374(5) no .
F3 C18 2.949(5) no .
F4 C18 2.809(4) no .
F4 C20 3.542(4) no .
F5 C18 3.064(5) no .
F5 C20 3.282(4) no .
F6 C20 2.750(4) no .
F7 C24 3.365(5) no .
F7 C26 2.986(6) no .
F8 C24 2.746(5) no .
F9 C24 3.466(5) no .
F9 C26 2.891(5) no .
F10 C26 3.505(6) no .
F10 C28 2.874(5) no .
F11 C26 3.425(7) no .
F11 C28 2.928(6) no .
F12 C26 2.718(8) no .
F12 C28 3.546(9) no .
F13 C32 3.515(5) no .
F13 C34 2.852(5) no .
F14 C32 2.746(7) no .
F14 C34 3.583(7) no .
F15 C32 3.359(6) no .
F15 C34 2.972(6) no .
F16 C34 2.789(6) no .
F16 C36 3.530(6) no .
F17 C34 3.100(6) no .
F17 C36 3.265(6) no .
F18 C34 3.559(8) no .
F18 C36 2.742(6) no .
F19 C40 2.775(4) no .
F19 C42 3.575(5) no .
F20 C40 3.223(5) no .
F20 C42 3.134(5) no .
F21 C40 3.576(4) no .
F21 C42 2.756(5) no .
F22 C42 3.014(5) no .
F22 C44 3.340(5) no .
F23 C42 2.808(5) no .
F23 C44 3.521(5) no .
F24 C42 3.597(5) no .
F24 C44 2.758(5) no .
O1 C8 3.535(6) no .
O1 C12 3.164(7) no .
O1 C14 3.211(8) no .
C1 C8 3.423(7) no .
C2 C4 3.356(8) no .
C3 C6 2.781(10) no .
C4 C7 2.798(9) no .
C5 C8 2.749(9) no .
C9 C14 3.266(8) no .
C10 C11 3.434(8) no .
C10 C13 3.322(7) no .
C12 C13 3.339(8) no .
C15 C18 2.851(5) no .
C15 C24 3.150(5) no .
C15 C32 3.384(5) no .
C15 C36 3.442(5) no .
C15 C44 3.140(5) no .
C16 C19 2.756(5) no .
C16 C31 3.461(5) no .
C16 C39 3.126(5) no .
C16 C44 3.172(5) no .
C17 C20 2.752(5) no .
C20 C23 3.159(5) no .
C20 C24 3.237(5) no .
C20 C31 3.345(5) no .
C20 C32 3.598(5) no .
C23 C26 2.825(6) no .
C23 C32 3.096(6) no .
C23 C40 3.355(5) no .
C23 C44 3.328(5) no .
C24 C27 2.758(5) no .
C24 C39 3.393(5) no .
C25 C28 2.744(6) no .
C28 C31 3.078(6) no .
C28 C32 3.151(6) no .
C28 C39 3.293(5) no .
C28 C40 3.553(5) no .
C31 C34 2.840(6) no .
C31 C40 3.138(5) no .
C32 C35 2.735(6) no .
C33 C36 2.756(6) no .
C36 C39 3.142(5) no .
C36 C40 3.164(5) no .
C39 C42 2.847(5) no .
C40 C43 2.748(5) no .
C41 C44 2.745(5) no .
F1 F4 3.421(5) no 3_676
F1 F6 3.595(5) no 3_676
F1 C4 3.066(6) no .
F1 C14 3.447(7) no .
F2 F6 3.211(6) no 3_676
F2 F13 3.552(5) no 3_676
F2 F14 3.294(6) no 3_676
F2 C19 3.356(5) no 3_676
F2 C20 3.169(5) no 3_676
F2 C22 3.591(6) no 3_676
F2 C32 3.121(5) no 3_676
F2 C33 3.288(6) no 3_676
F2 C37 3.540(6) no 3_676
F3 F13 2.887(5) no 3_676
F3 C2 3.569(7) no 4_565
F3 C13 3.492(6) no .
F3 C14 3.429(7) no .
F4 F1 3.421(5) no 3_676
F4 F17 3.331(6) no 3_676
F4 C16 3.488(5) no 3_676
F4 C36 3.541(5) no 3_676
F5 F13 3.172(5) no 4_575
F5 F15 3.054(6) no 4_575
F5 F17 2.999(5) no 3_676
F6 F1 3.595(5) no 3_676
F6 F2 3.211(6) no 3_676
F6 F13 2.965(5) no 4_575
F6 F15 3.466(7) no 4_575
F7 F10 3.445(6) no 4_575
F7 F11 3.381(6) no 4_575
F7 F20 3.466(5) no 3_576
F7 F21 3.310(5) no 3_576
F7 C42 3.581(5) no 3_576
F8 F10 3.554(6) no 4_575
F8 F15 3.110(6) no 4_575
F8 F21 3.437(5) no 3_576
F9 F10 3.100(6) no 4_575
F9 F11 3.490(7) no 4_575
F9 F15 3.568(6) no 4_575
F9 C28 3.549(5) no 4_575
F9 C32 3.440(6) no 4_575
F9 C33 3.420(6) no 4_575
F10 F7 3.445(6) no 4_574
F10 F8 3.554(6) no 4_574
F10 F9 3.100(6) no 4_574
F10 F18 3.510(7) no 4_575
F10 C10 3.431(7) no 1_565
F11 F7 3.381(6) no 4_574
F11 F9 3.490(7) no 4_574
F11 F22 3.383(6) no 3_576
F11 F23 3.386(5) no 3_576
F12 F19 3.036(7) no 4_575
F12 F20 2.915(8) no 4_575
F12 C10 3.522(10) no 3_576
F12 C45 3.557(8) no 4_575
F13 F2 3.552(5) no 3_676
F13 F3 2.887(5) no 3_676
F13 F5 3.172(5) no 4_574
F13 F6 2.965(5) no 4_574
F14 F2 3.294(6) no 3_676
F14 F16 3.048(9) no 4_575
F14 F17 3.438(7) no 4_575
F15 F5 3.054(6) no 4_574
F15 F6 3.466(7) no 4_574
F15 F8 3.110(6) no 4_574
F15 F9 3.568(6) no 4_574
F15 C11 3.449(7) no 1_565
F15 C12 3.545(8) no 1_565
F16 F14 3.048(9) no 4_574
F16 C27 3.517(8) no 4_574
F16 C28 3.558(7) no 4_574
F17 F4 3.331(6) no 3_676
F17 F5 2.999(5) no 3_676
F17 F14 3.438(7) no 4_574
F17 C2 3.482(7) no 2_655
F17 C12 3.451(8) no 4_564
F18 F10 3.510(7) no 4_574
F18 C11 3.482(9) no 4_564
F19 F12 3.036(7) no 4_574
F19 C7 3.555(8) no 2_555
F19 C8 3.459(6) no 2_555
F20 F7 3.466(5) no 3_576
F20 F12 2.915(8) no 4_574
F20 C9 3.555(6) no 2_555
F21 F7 3.310(5) no 3_576
F21 F8 3.437(5) no 3_576
F21 F24 3.209(5) no 3_576
F21 C9 3.396(6) no 2_555
F22 F11 3.383(6) no 3_576
F22 C14 3.195(7) no .
F23 F11 3.386(5) no 3_576
F23 C23 3.414(4) no 3_576
F23 C26 3.524(5) no 3_576
F23 C27 3.227(5) no 3_576
F23 C28 3.157(5) no 3_576
F23 C39 3.391(5) no 3_576
F23 C40 3.180(5) no 3_576
F23 C41 3.213(5) no 3_576
F23 C42 3.461(5) no 3_576
F23 C44 3.569(5) no 3_576
F24 F21 3.209(5) no 3_576
F24 C8 3.389(6) no 4_565
F24 C14 3.313(7) no .
C2 F3 3.569(7) no 4_564
C2 F17 3.482(7) no 2_645
C4 F1 3.066(6) no .
C7 F19 3.555(8) no 2_545
C8 F19 3.459(6) no 2_545
C8 F24 3.389(6) no 4_564
C9 F20 3.555(6) no 2_545
C9 F21 3.396(6) no 2_545
C10 F10 3.431(7) no 1_545
C10 F12 3.522(10) no 3_576
C11 F15 3.449(7) no 1_545
C11 F18 3.482(9) no 4_565
C12 F15 3.545(8) no 1_545
C12 F17 3.451(8) no 4_565
C12 C12 3.541(8) no 3_666
C13 F3 3.492(6) no .
C14 F1 3.447(7) no .
C14 F3 3.429(7) no .
C14 F22 3.195(7) no .
C14 F24 3.313(7) no .
C16 F4 3.488(5) no 3_676
C19 F2 3.356(5) no 3_676
C20 F2 3.169(5) no 3_676
C22 F2 3.591(6) no 3_676
C23 F23 3.414(4) no 3_576
C26 F23 3.524(5) no 3_576
C27 F16 3.517(8) no 4_575
C27 F23 3.227(5) no 3_576
C28 F9 3.549(5) no 4_574
C28 F16 3.558(7) no 4_575
C28 F23 3.157(5) no 3_576
C32 F2 3.121(5) no 3_676
C32 F9 3.440(6) no 4_574
C33 F2 3.288(6) no 3_676
C33 F9 3.420(6) no 4_574
C36 F4 3.541(5) no 3_676
C37 F2 3.540(6) no 3_676
C39 F23 3.391(5) no 3_576
C40 F23 3.180(5) no 3_576
C41 F23 3.213(5) no 3_576
C42 F7 3.581(5) no 3_576
C42 F23 3.461(5) no 3_576
C44 F23 3.569(5) no 3_576
C45 F12 3.557(8) no 4_574
P1 H10A 2.9120 no .
P1 H10B 2.9240 no .
P1 H12A 2.9011 no .
P1 H12B 2.9051 no .
P1 H14A 2.8796 no .
P1 H14B 2.8963 no .
P1 H14C 3.5825 no .
Si1 H4 2.9300 no .
Si1 H8 2.8900 no .
F1 H16 2.4078 no .
F2 H18 2.7347 no .
F3 H16 3.5492 no .
F3 H18 2.8729 no .
F4 H18 2.5912 no .
F5 H18 3.0555 no .
F5 H20 3.3859 no .
F6 H20 2.4263 no .
F7 H24 3.5173 no .
F7 H26 2.9065 no .
F8 H24 2.4126 no .
F9 H26 2.7346 no .
F10 H28 2.6560 no .
F11 H28 2.7774 no .
F12 H26 2.4389 no .
F13 H34 2.6631 no .
F14 H32 2.4232 no .
F15 H32 3.5069 no .
F15 H34 2.9021 no .
F16 H34 2.5614 no .
F17 H34 3.0987 no .
F17 H36 3.3388 no .
F18 H36 2.4488 no .
F19 H40 2.4801 no .
F20 H40 3.2787 no .
F20 H42 3.1650 no .
F21 H42 2.4967 no .
F22 H42 2.9686 no .
F22 H44 3.4804 no .
F23 H42 2.5995 no .
F24 H44 2.4378 no .
O1 H1A 3.0130 no .
O1 H1B 3.0119 no .
O1 H2A 2.9493 no .
O1 H2B 2.9380 no .
O1 H8 3.4795 no .
O1 H9A 2.8793 no .
O1 H9B 2.9764 no .
O1 H11A 3.5244 no .
O1 H11B 2.9186 no .
O1 H12A 3.4317 no .
O1 H12B 2.8120 no .
O1 H13A 3.4677 no .
O1 H13B 2.7649 no .
O1 H14A 3.5411 no .
O1 H14B 2.8797 no .
C1 H2A 3.1814 no .
C1 H2C 3.2443 no .
C1 H8 3.0274 no .
C2 H1B 3.1662 no .
C2 H1C 3.2535 no .
C2 H4 2.8968 no .
C3 H1A 3.2089 no .
C3 H1C 3.2583 no .
C3 H2B 3.2169 no .
C3 H2C 3.2880 no .
C3 H5 3.2687 no .
C3 H7 3.2856 no .
C3 H14B 3.4701 no .
C4 H2B 3.1576 no .
C4 H2C 3.4186 no .
C4 H6 3.2663 no .
C4 H8 3.2534 no .
C5 H7 3.2704 no .
C6 H4 3.2695 no .
C6 H8 3.2198 no .
C7 H5 3.2641 no .
C8 H1A 3.1719 no .
C8 H1C 3.5898 no .
C8 H4 3.2622 no .
C8 H6 3.2232 no .
C8 H9A 3.3371 no .
C9 H8 3.5755 no .
C9 H11A 3.0696 no .
C9 H11B 3.0497 no .
C9 H13A 3.1496 no .
C9 H14A 2.8346 no .
C9 H14B 3.5191 no .
C10 H11A 3.1250 no .
C10 H13A 3.0943 no .
C10 H14A 3.0900 no .
C11 H9B 3.0232 no .
C11 H10B 3.0433 no .
C11 H13A 3.0053 no .
C11 H13B 3.1104 no .
C12 H13A 3.5075 no .
C12 H13B 3.0668 no .
C13 H9A 3.1281 no .
C13 H10A 2.9100 no .
C13 H10B 3.5880 no .
C13 H11A 3.0872 no .
C13 H12A 2.9290 no .
C14 H9A 3.0046 no .
C14 H10A 3.1200 no .
C15 H24 2.8009 no .
C15 H32 3.4067 no .
C15 H36 3.5033 no .
C15 H44 2.7842 no .
C16 H18 3.2811 no .
C16 H20 3.2418 no .
C16 H36 3.5938 no .
C16 H44 2.7363 no .
C18 H16 3.2679 no .
C18 H20 3.2672 no .
C20 H16 3.2428 no .
C20 H18 3.2805 no .
C20 H24 2.8090 no .
C20 H32 3.3309 no .
C21 H16 2.6432 no .
C21 H18 2.6385 no .
C22 H18 2.6351 no .
C22 H20 2.6394 no .
C23 H20 2.8226 no .
C23 H32 2.7474 no .
C23 H40 3.4445 no .
C23 H44 3.3913 no .
C24 H20 2.8523 no .
C24 H26 3.2718 no .
C24 H28 3.2394 no .
C24 H44 3.4129 no .
C26 H24 3.2643 no .
C26 H28 3.2441 no .
C28 H24 3.2404 no .
C28 H26 3.2572 no .
C28 H32 2.7941 no .
C28 H40 3.3673 no .
C29 H24 2.6491 no .
C29 H26 2.6382 no .
C30 H26 2.6902 no .
C30 H28 2.5971 no .
C31 H16 3.5549 no .
C31 H20 3.3652 no .
C31 H28 2.7088 no .
C31 H40 2.7700 no .
C32 H20 3.3120 no .
C32 H28 2.7464 no .
C32 H34 3.2641 no .
C32 H36 3.2287 no .
C34 H32 3.2477 no .
C34 H36 3.2653 no .
C36 H32 3.2263 no .
C36 H34 3.2769 no .
C36 H40 2.6831 no .
C37 H32 2.6504 no .
C37 H34 2.6241 no .
C38 H34 2.6283 no .
C38 H36 2.6371 no .
C39 H16 2.7645 no .
C39 H24 3.4998 no .
C39 H28 3.3347 no .
C39 H36 2.8033 no .
C40 H28 3.3009 no .
C40 H36 2.7544 no .
C40 H42 3.2731 no .
C40 H44 3.2311 no .
C42 H40 3.2591 no .
C42 H44 3.2615 no .
C44 H16 2.7277 no .
C44 H24 3.4768 no .
C44 H40 3.2318 no .
C44 H42 3.2750 no .
C45 H40 2.6387 no .
C45 H42 2.6490 no .
C46 H42 2.6238 no .
C46 H44 2.6545 no .
B1 H16 2.7931 no .
B1 H20 2.7832 no .
B1 H24 2.8200 no .
B1 H28 2.7471 no .
B1 H32 2.7712 no .
B1 H36 2.7964 no .
B1 H40 2.7872 no .
B1 H44 2.7710 no .
H1A H8 2.5387 no .
H1A H9B 3.0131 no .
H1B H2A 2.9921 no .
H1B H2C 3.4448 no .
H1B H11B 3.3823 no .
H1C H2A 3.4794 no .
H1C H2C 3.1503 no .
H1C H8 3.2772 no .
H2A H12B 3.0237 no .
H2B H4 2.5160 no .
H2C H4 2.9282 no .
H4 H5 2.3445 no .
H5 H6 2.3342 no .
H6 H7 2.3335 no .
H7 H8 2.3145 no .
H8 H9A 2.9392 no .
H8 H9B 3.4210 no .
H9A H10A 2.3658 no .
H9A H10B 2.8523 no .
H9A H10C 2.3422 no .
H9A H13A 3.5050 no .
H9A H14A 2.4375 no .
H9A H14B 3.1117 no .
H9B H10A 2.8524 no .
H9B H10B 2.3573 no .
H9B H10C 2.3505 no .
H9B H11A 3.2565 no .
H9B H11B 2.8315 no .
H10A H11A 3.4001 no .
H10A H13A 2.5385 no .
H10A H14A 2.4881 no .
H10B H11A 2.5229 no .
H10B H11B 3.2708 no .
H10B H13A 3.2166 no .
H11A H12A 2.3743 no .
H11A H12B 2.8622 no .
H11A H12C 2.3587 no .
H11A H13A 2.8623 no .
H11A H13B 3.4114 no .
H11B H12A 2.8622 no .
H11B H12B 2.3717 no .
H11B H12C 2.3614 no .
H12A H13A 3.0089 no .
H12A H13B 2.4837 no .
H12B H13B 3.2429 no .
H13A H14A 2.3810 no .
H13A H14B 2.8639 no .
H13A H14C 2.3563 no .
H13B H14A 2.8641 no .
H13B H14B 2.3694 no .
H13B H14C 2.3680 no .
H16 H36 3.1925 no .
H16 H44 2.4802 no .
H20 H24 2.6167 no .
H20 H32 2.8153 no .
H24 H44 3.0114 no .
H28 H32 2.6179 no .
H28 H40 2.8751 no .
H36 H40 2.4575 no .
F1 H2B 2.8599 no .
F1 H4 2.5705 no .
F1 H13B 3.4273 no .
F1 H14B 2.6736 no .
F1 H14C 3.5563 no .
F2 H2B 3.2820 no .
F2 H20 3.0874 no 3_676
F2 H32 3.0867 no 3_676
F3 H1C 3.2252 no 4_565
F3 H2C 2.6642 no 4_565
F3 H13B 2.7312 no .
F3 H14B 3.1991 no .
F3 H14C 3.1280 no .
F4 H4 2.9190 no 3_676
F4 H5 3.1587 no 3_676
F4 H16 3.2029 no 3_676
F4 H36 3.1705 no 3_676
F5 H1B 3.2341 no 4_565
F5 H2A 3.3307 no 4_565
F5 H12A 3.1235 no 2_656
F6 H2B 2.9867 no 3_676
F6 H2C 3.3570 no 3_676
F6 H4 3.0710 no 3_676
F6 H34 2.9153 no 4_575
F7 H6 3.2337 no 3_576
F7 H7 2.9052 no 3_576
F7 H42 2.7770 no 3_576
F8 H1A 3.1353 no 4_565
F8 H1B 3.2460 no 4_565
F8 H9B 2.9967 no 4_565
F8 H11B 2.8915 no 4_565
F9 H28 2.6218 no 4_575
F9 H40 3.5325 no 4_575
F10 H10B 2.5801 no 1_565
F10 H10C 3.5606 no 1_565
F10 H11A 3.2928 no 1_565
F10 H11B 3.5941 no 1_565
F11 H7 3.1058 no 2_555
F11 H10A 3.3489 no 3_576
F11 H10C 3.4107 no 3_576
F12 H9A 3.3287 no 3_576
F12 H10B 3.1392 no 1_565
F12 H10C 2.7925 no 3_576
F13 H2C 3.3241 no 2_655
F13 H12A 2.9410 no 3_676
F13 H13B 3.1136 no 3_676
F14 H11B 3.5251 no 1_565
F14 H12B 3.4617 no 3_676
F14 H12C 2.7538 no 1_565
F15 H11B 2.6521 no 1_565
F15 H12B 3.5320 no 1_565
F15 H12C 3.1250 no 1_565
F16 H11A 3.5203 no 4_564
F16 H32 2.8803 no 4_574
F17 H2A 2.6625 no 2_655
F17 H11A 3.2465 no 4_564
F17 H12A 3.3438 no 4_564
F17 H12C 2.8661 no 4_564
F17 H18 3.4541 no 3_676
F18 H5 3.4978 no .
F18 H10B 3.5265 no 4_564
F18 H11A 2.5396 no 4_564
F19 H7 3.0061 no 2_555
F19 H8 2.7830 no 2_555
F19 H9A 3.3424 no 2_555
F19 H26 2.7515 no 4_574
F20 H6 2.6727 no .
F20 H9A 3.4109 no 2_555
F20 H9B 3.0678 no 2_555
F20 H10C 2.9844 no 2_555
F21 H1A 2.6758 no 2_555
F21 H8 2.7202 no 2_555
F21 H9A 3.2405 no 2_555
F21 H9B 2.6524 no 2_555
F22 H14A 2.6425 no .
F22 H14B 3.0319 no .
F22 H14C 3.4352 no .
F23 H28 3.4765 no 3_576
F23 H40 3.5535 no 3_576
F24 H1A 3.3391 no 4_565
F24 H1C 3.4114 no 4_565
F24 H8 2.8903 no 4_565
F24 H14A 3.0556 no .
F24 H14B 3.4472 no .
F24 H14C 2.9111 no .
C1 H24 3.2745 no 4_564
C1 H44 3.4166 no 4_564
C2 H34 3.5096 no 2_645
C3 H14C 3.0028 no 4_564
C4 H13A 3.0541 no 4_564
C4 H14C 3.3781 no 4_564
C5 H13A 2.8552 no 4_564
C6 H10A 3.2297 no 4_564
C6 H13A 3.2921 no 4_564
C7 H14C 3.4752 no 4_564
C8 H14C 3.0359 no 4_564
C10 H10C 3.4387 no 3_566
C12 H12B 3.2613 no 3_666
C12 H12C 3.0510 no 3_666
C15 H1C 3.4476 no 4_565
C16 H1C 3.1321 no 4_565
C17 H1C 3.0963 no 4_565
C18 H1B 3.4955 no 4_565
C18 H1C 3.3892 no 4_565
C19 H1B 3.2742 no 4_565
C20 H1B 3.3762 no 4_565
C21 H14B 3.4902 no .
C22 H4 3.5989 no 3_676
C25 H42 3.3710 no 3_576
C29 H42 3.4896 no 3_576
C30 H10B 3.3909 no 1_565
C30 H10C 3.5727 no 3_576
C34 H2C 3.4928 no 2_655
C34 H18 3.5219 no 3_676
C35 H18 3.3119 no 3_676
C36 H18 3.3583 no 3_676
C37 H12C 3.4428 no 1_565
C38 H11A 3.3588 no 4_564
C41 H6 3.1406 no .
C42 H6 3.0708 no .
C45 H6 3.3956 no .
C45 H8 3.3329 no 2_555
C45 H9A 3.5978 no 2_555
C45 H9B 3.3613 no 2_555
C46 H14A 3.4301 no .
H1A F8 3.1353 no 4_564
H1A F21 2.6758 no 2_545
H1A F24 3.3391 no 4_564
H1A H24 3.0064 no 4_564
H1A H44 3.2079 no 4_564
H1B F5 3.2341 no 4_564
H1B F8 3.2460 no 4_564
H1B C18 3.4955 no 4_564
H1B C19 3.2742 no 4_564
H1B C20 3.3762 no 4_564
H1B H24 2.9025 no 4_564
H1C F3 3.2252 no 4_564
H1C F24 3.4114 no 4_564
H1C C15 3.4476 no 4_564
H1C C16 3.1321 no 4_564
H1C C17 3.0963 no 4_564
H1C C18 3.3892 no 4_564
H1C H14C 3.0172 no 4_564
H1C H16 3.4850 no 4_564
H1C H24 3.3882 no 4_564
H1C H44 2.8066 no 4_564
H2A F5 3.3307 no 4_564
H2A F17 2.6625 no 2_645
H2A H18 3.5125 no 4_564
H2A H34 3.4931 no 2_645
H2B F1 2.8599 no .
H2B F2 3.2820 no .
H2B F6 2.9867 no 3_676
H2B H34 3.4373 no 2_645
H2C F3 2.6642 no 4_564
H2C F6 3.3570 no 3_676
H2C F13 3.3241 no 2_645
H2C C34 3.4928 no 2_645
H2C H18 3.3882 no 4_564
H2C H34 3.0379 no 2_645
H4 F1 2.5705 no .
H4 F4 2.9190 no 3_676
H4 F6 3.0710 no 3_676
H4 C22 3.5989 no 3_676
H4 H13A 3.3002 no 4_564
H4 H16 3.5760 no .
H5 F4 3.1587 no 3_676
H5 F18 3.4978 no .
H5 H13A 3.0108 no 4_564
H5 H16 3.1896 no .
H5 H36 2.8461 no .
H6 F7 3.2337 no 3_576
H6 F20 2.6727 no .
H6 C41 3.1406 no .
H6 C42 3.0708 no .
H6 C45 3.3956 no .
H6 H10A 3.0152 no 4_564
H6 H42 3.1270 no .
H7 F7 2.9052 no 3_576
H7 F11 3.1058 no 2_545
H7 F19 3.0061 no 2_545
H7 H26 3.3856 no 3_576
H8 F19 2.7830 no 2_545
H8 F21 2.7202 no 2_545
H8 F24 2.8903 no 4_564
H8 C45 3.3329 no 2_545
H8 H14C 3.3073 no 4_564
H9A F12 3.3287 no 3_576
H9A F19 3.3424 no 2_545
H9A F20 3.4109 no 2_545
H9A F21 3.2405 no 2_545
H9A C45 3.5978 no 2_545
H9B F8 2.9967 no 4_564
H9B F20 3.0678 no 2_545
H9B F21 2.6524 no 2_545
H9B C45 3.3613 no 2_545
H10A F11 3.3489 no 3_576
H10A C6 3.2297 no 4_565
H10A H6 3.0152 no 4_565
H10B F10 2.5801 no 1_545
H10B F12 3.1392 no 1_545
H10B F18 3.5265 no 4_565
H10B C30 3.3909 no 1_545
H10B H10C 3.4403 no 3_566
H10C F10 3.5606 no 1_545
H10C F11 3.4107 no 3_576
H10C F12 2.7925 no 3_576
H10C F20 2.9844 no 2_545
H10C C10 3.4387 no 3_566
H10C C30 3.5727 no 3_576
H10C H10B 3.4403 no 3_566
H10C H10C 2.6672 no 3_566
H11A F10 3.2928 no 1_545
H11A F16 3.5203 no 4_565
H11A F17 3.2465 no 4_565
H11A F18 2.5396 no 4_565
H11A C38 3.3588 no 4_565
H11B F8 2.8915 no 4_564
H11B F10 3.5941 no 1_545
H11B F14 3.5251 no 1_545
H11B F15 2.6521 no 1_545
H12A F5 3.1235 no 2_646
H12A F13 2.9410 no 3_676
H12A F17 3.3438 no 4_565
H12A H12B 3.4448 no 3_666
H12A H12C 3.2463 no 3_666
H12B F14 3.4617 no 3_676
H12B F15 3.5320 no 1_545
H12B C12 3.2613 no 3_666
H12B H12A 3.4448 no 3_666
H12B H12B 3.2645 no 3_666
H12B H12C 2.6016 no 3_666
H12C F14 2.7538 no 1_545
H12C F15 3.1250 no 1_545
H12C F17 2.8661 no 4_565
H12C C12 3.0510 no 3_666
H12C C37 3.4428 no 1_545
H12C H12A 3.2463 no 3_666
H12C H12B 2.6016 no 3_666
H12C H12C 2.8287 no 3_666
H13A C4 3.0541 no 4_565
H13A C5 2.8552 no 4_565
H13A C6 3.2921 no 4_565
H13A H4 3.3002 no 4_565
H13A H5 3.0108 no 4_565
H13B F1 3.4273 no .
H13B F3 2.7312 no .
H13B F13 3.1136 no 3_676
H14A F22 2.6425 no .
H14A F24 3.0556 no .
H14A C46 3.4301 no .
H14B F1 2.6736 no .
H14B F3 3.1991 no .
H14B F22 3.0319 no .
H14B F24 3.4472 no .
H14B C21 3.4902 no .
H14C F1 3.5563 no .
H14C F3 3.1280 no .
H14C F22 3.4352 no .
H14C F24 2.9111 no .
H14C C3 3.0028 no 4_565
H14C C4 3.3781 no 4_565
H14C C7 3.4752 no 4_565
H14C C8 3.0359 no 4_565
H14C H1C 3.0172 no 4_565
H14C H8 3.3073 no 4_565
H16 F4 3.2029 no 3_676
H16 H1C 3.4850 no 4_565
H16 H4 3.5760 no .
H16 H5 3.1896 no .
H18 F17 3.4541 no 3_676
H18 C34 3.5219 no 3_676
H18 C35 3.3119 no 3_676
H18 C36 3.3583 no 3_676
H18 H2A 3.5125 no 4_565
H18 H2C 3.3882 no 4_565
H20 F2 3.0874 no 3_676
H20 H34 3.3587 no 4_575
H24 C1 3.2745 no 4_565
H24 H1A 3.0064 no 4_565
H24 H1B 2.9025 no 4_565
H24 H1C 3.3882 no 4_565
H26 F19 2.7515 no 4_575
H26 H7 3.3856 no 3_576
H26 H40 3.4312 no 4_575
H28 F9 2.6218 no 4_574
H28 F23 3.4765 no 3_576
H32 F2 3.0867 no 3_676
H32 F16 2.8803 no 4_575
H34 F6 2.9153 no 4_574
H34 C2 3.5096 no 2_655
H34 H2A 3.4931 no 2_655
H34 H2B 3.4373 no 2_655
H34 H2C 3.0379 no 2_655
H34 H20 3.3587 no 4_574
H36 F4 3.1705 no 3_676
H36 H5 2.8461 no .
H40 F9 3.5325 no 4_574
H40 F23 3.5535 no 3_576
H40 H26 3.4312 no 4_574
H42 F7 2.7770 no 3_576
H42 C25 3.3710 no 3_576
H42 C29 3.4896 no 3_576
H42 H6 3.1270 no .
H44 C1 3.4166 no 4_565
H44 H1A 3.2079 no 4_565
H44 H1C 2.8066 no 4_565

loop_
_geom_torsion_atom_site_label_1
_geom_torsion_atom_site_label_2
_geom_torsion_atom_site_label_3
_geom_torsion_atom_site_label_4
_geom_torsion
_geom_torsion_publ_flag
O1 P1 C9 C10 -172.9(3) no
C9 P1 O1 Si1 -23.1(9) no
O1 P1 C11 C12 57.4(4) no
C11 P1 O1 Si1 97.2(8) no
O1 P1 C13 C14 68.9(4) no
C13 P1 O1 Si1 -143.6(8) no
C9 P1 C11 C12 178.7(4) no
C11 P1 C9 C10 67.1(4) no
C9 P1 C13 C14 -51.7(4) no
C13 P1 C9 C10 -55.0(4) no
C11 P1 C13 C14 -173.1(3) no
C13 P1 C11 C12 -59.1(5) no
C1 Si1 O1 P1 -39.0(8) no
C2 Si1 O1 P1 -158.1(8) no
O1 Si1 C3 C4 99.0(3) no
O1 Si1 C3 C8 -81.2(3) no
C3 Si1 O1 P1 82.3(8) no
C1 Si1 C3 C4 -143.0(3) no
C1 Si1 C3 C8 36.8(4) no
C2 Si1 C3 C4 -14.5(4) no
C2 Si1 C3 C8 165.3(3) no
Si1 C3 C4 C5 -177.5(3) no
Si1 C3 C8 C7 178.5(3) no
C4 C3 C8 C7 -1.7(7) no
C8 C3 C4 C5 2.7(7) no
C3 C4 C5 C6 -1.9(9) no
C4 C5 C6 C7 -0.1(10) no
C5 C6 C7 C8 1.1(10) no
C6 C7 C8 C3 -0.2(9) no
C16 C15 C20 C19 -0.3(5) no
C20 C15 C16 C17 1.1(5) no
C16 C15 B1 C23 147.0(3) no
C16 C15 B1 C31 -92.5(4) no
C16 C15 B1 C39 31.1(5) no
B1 C15 C16 C17 175.1(3) no
C20 C15 B1 C23 -39.3(4) no
C20 C15 B1 C31 81.2(4) no
C20 C15 B1 C39 -155.2(3) no
B1 C15 C20 C19 -174.4(3) no
C15 C16 C17 C18 -0.9(5) no
C15 C16 C17 C21 175.2(3) no
C16 C17 C18 C19 -0.2(5) no
C16 C17 C21 F1 6.2(5) no
C16 C17 C21 F2 129.2(4) no
C16 C17 C21 F3 -112.8(4) no
C18 C17 C21 F1 -177.6(3) no
C18 C17 C21 F2 -54.5(5) no
C18 C17 C21 F3 63.4(4) no
C21 C17 C18 C19 -176.4(3) no
C17 C18 C19 C20 1.0(5) no
C17 C18 C19 C22 178.4(3) no
C18 C19 C20 C15 -0.8(6) no
C18 C19 C22 F4 42.8(5) no
C18 C19 C22 F5 -76.8(4) no
C18 C19 C22 F6 163.5(3) no
C20 C19 C22 F4 -139.8(4) no
C20 C19 C22 F5 100.5(4) no
C20 C19 C22 F6 -19.2(5) no
C22 C19 C20 C15 -178.1(3) no
C24 C23 C28 C27 0.1(5) no
C28 C23 C24 C25 -0.6(5) no
C24 C23 B1 C15 -33.0(4) no
C24 C23 B1 C31 -150.0(3) no
C24 C23 B1 C39 88.9(4) no
B1 C23 C24 C25 -172.8(3) no
C28 C23 B1 C15 155.1(3) no
C28 C23 B1 C31 38.0(4) no
C28 C23 B1 C39 -83.0(4) no
B1 C23 C28 C27 172.6(3) no
C23 C24 C25 C26 1.2(5) no
C23 C24 C25 C29 179.3(3) no
C24 C25 C26 C27 -1.3(6) no
C24 C25 C29 F7 -111.7(4) no
C24 C25 C29 F8 6.6(5) no
C24 C25 C29 F9 128.3(4) no
C26 C25 C29 F7 66.5(5) no
C26 C25 C29 F8 -175.2(4) no
C26 C25 C29 F9 -53.5(5) no
C29 C25 C26 C27 -179.4(3) no
C25 C26 C27 C28 0.8(6) no
C25 C26 C27 C30 178.9(3) no
C26 C27 C28 C23 -0.2(6) no
C26 C27 C30 F10 130.8(5) no
C26 C27 C30 F11 -118.1(5) no
C26 C27 C30 F12 4.6(7) no
C28 C27 C30 F10 -51.1(6) no
C28 C27 C30 F11 60.1(7) no
C28 C27 C30 F12 -177.2(4) no
C30 C27 C28 C23 -178.5(4) no
C32 C31 C36 C35 -2.1(5) no
C36 C31 C32 C33 1.0(5) no
C32 C31 B1 C15 -85.7(4) no
C32 C31 B1 C23 36.1(4) no
C32 C31 B1 C39 150.8(3) no
B1 C31 C32 C33 177.5(3) no
C36 C31 B1 C15 90.6(4) no
C36 C31 B1 C23 -147.6(3) no
C36 C31 B1 C39 -32.9(4) no
B1 C31 C36 C35 -178.6(3) no
C31 C32 C33 C34 0.3(6) no
C31 C32 C33 C37 -180.0(3) no
C32 C33 C34 C35 -0.4(6) no
C32 C33 C37 F13 132.9(5) no
C32 C33 C37 F14 13.2(7) no
C32 C33 C37 F15 -111.5(5) no
C34 C33 C37 F13 -47.4(6) no
C34 C33 C37 F14 -167.1(4) no
C34 C33 C37 F15 68.3(6) no
C37 C33 C34 C35 179.8(4) no
C33 C34 C35 C36 -0.7(6) no
C33 C34 C35 C38 -179.3(4) no
C34 C35 C36 C31 2.0(6) no
C34 C35 C38 F16 -38.8(6) no
C34 C35 C38 F17 80.1(6) no
C34 C35 C38 F18 -158.3(4) no
C36 C35 C38 F16 142.6(4) no
C36 C35 C38 F17 -98.5(5) no
C36 C35 C38 F18 23.1(6) no
C38 C35 C36 C31 -179.4(4) no
C40 C39 C44 C43 1.0(5) no
C44 C39 C40 C41 -0.0(5) no
C40 C39 B1 C15 -152.0(3) no
C40 C39 B1 C23 86.3(4) no
C40 C39 B1 C31 -33.1(4) no
B1 C39 C40 C41 -171.4(3) no
C44 C39 B1 C15 37.2(4) no
C44 C39 B1 C23 -84.5(4) no
C44 C39 B1 C31 156.1(3) no
B1 C39 C44 C43 172.4(3) no
C39 C40 C41 C42 -1.0(6) no
C39 C40 C41 C45 -179.4(3) no
C40 C41 C42 C43 1.1(5) no
C40 C41 C45 F19 -28.2(5) no
C40 C41 C45 F20 93.7(4) no
C40 C41 C45 F21 -148.0(4) no
C42 C41 C45 F19 153.4(4) no
C42 C41 C45 F20 -84.8(5) no
C42 C41 C45 F21 33.5(5) no
C45 C41 C42 C43 179.5(3) no
C41 C42 C43 C44 -0.1(5) no
C41 C42 C43 C46 -179.1(3) no
C42 C43 C44 C39 -1.0(5) no
C42 C43 C46 F22 72.2(4) no
C42 C43 C46 F23 -45.4(5) no
C42 C43 C46 F24 -166.5(3) no
C44 C43 C46 F22 -106.8(4) no
C44 C43 C46 F23 135.6(4) no
C44 C43 C46 F24 14.5(5) no
C46 C43 C44 C39 178.0(3) no
